data_7023128
loop_
_publ_author_name
'Villa, Eric M.'
'Diwu, Juan'
'Alekseev, Evgeny V.'
'Depmeier, Wulf'
'Albrecht-Schmitt, Thomas E'

_publ_section_title
;
 Structural changes within the alkaline earth uranyl phosphites.
;
_journal_issue 26
_journal_name_full 'Dalton transactions (Cambridge, England : 2003)'
_journal_page_first 9637
_journal_page_last 9644
_journal_paper_doi 10.1039/c3dt50769f
_journal_volume 42
_journal_year 2013
_chemical_formula_moiety '[Ca1.81(UO2)0.19][(UO2)2(HPO3)4]*5H2O'
_chemical_formula_sum 'Ca1.81 O21 P4 U2.19'
_chemical_formula_weight 1052.72
_chemical_melting_point ?
_chemical_name_common 'Calcium Uranyl Phosphite'
_chemical_name_systematic
; 
 ? 
;
_space_group_IT_number 5
_symmetry_cell_setting monoclinic
_symmetry_space_group_name_Hall 'C 2y'
_symmetry_space_group_name_H-M 'C 1 2 1'
_atom_sites_solution_hydrogens none
_atom_sites_solution_primary direct
_atom_sites_solution_secondary difmap
_audit_creation_method SHELXL-97
_cell_angle_alpha 90.00
_cell_angle_beta 94.762(4)
_cell_angle_gamma 90.00
_cell_formula_units_Z 2
_cell_length_a 22.8646(15)
_cell_length_b 6.6182(3)
_cell_length_c 7.0309(4)
_cell_measurement_reflns_used 2384
_cell_measurement_temperature 103(2)
_cell_measurement_theta_max 27.50
_cell_measurement_theta_min 1.79
_cell_volume 1060.26(10)
_computing_cell_refinement 'smart saint'
_computing_data_collection smart
_computing_data_reduction SAINT
_computing_molecular_graphics 'SHELXP-97 (Sheldrick, 1997)'
_computing_publication_material 'SHELXCIF-97 (Sheldrick, 2000)'
_computing_structure_refinement 'SHELXL-97 (Sheldrick, 2008)'
_computing_structure_solution 'SHELXS-97 (Sheldrick, 2008)'
_diffrn_ambient_temperature 103(2)
_diffrn_detector_area_resol_mean 0
_diffrn_measured_fraction_theta_full 0.991
_diffrn_measured_fraction_theta_max 0.991
_diffrn_measurement_device_type 'BRUKER apex II'
_diffrn_measurement_method '0.5 wide w/ exposures'
_diffrn_radiation_monochromator 'Quazar optics'
_diffrn_radiation_source 'Imus microfocused'
_diffrn_radiation_type MoK\a
_diffrn_radiation_wavelength 0.71073
_diffrn_reflns_av_R_equivalents 0.0696
_diffrn_reflns_av_unetI/netI 0.0979
_diffrn_reflns_limit_h_max 28
_diffrn_reflns_limit_h_min -29
_diffrn_reflns_limit_k_max 8
_diffrn_reflns_limit_k_min -8
_diffrn_reflns_limit_l_max 9
_diffrn_reflns_limit_l_min -9
_diffrn_reflns_number 5226
_diffrn_reflns_theta_full 27.50
_diffrn_reflns_theta_max 27.50
_diffrn_reflns_theta_min 1.79
_exptl_absorpt_coefficient_mu 17.490
_exptl_absorpt_correction_T_max 0.840
_exptl_absorpt_correction_T_min 0.598
_exptl_absorpt_correction_type numerical
_exptl_absorpt_process_details SHELTXPREP
_exptl_crystal_colour 'Light Yellow'
_exptl_crystal_density_diffrn 3.297
_exptl_crystal_density_meas ?
_exptl_crystal_density_method 'not measured'
_exptl_crystal_description Plate
_exptl_crystal_F_000 931
_exptl_crystal_size_max 0.040
_exptl_crystal_size_mid 0.025
_exptl_crystal_size_min 0.010
_refine_diff_density_max 2.585
_refine_diff_density_min -2.198
_refine_diff_density_rms 0.315
_refine_ls_abs_structure_details 'Flack H D (1983), Acta Cryst. A39, 876-881'
_refine_ls_abs_structure_Flack 0.049(15)
_refine_ls_extinction_method none
_refine_ls_goodness_of_fit_ref 0.945
_refine_ls_hydrogen_treatment none
_refine_ls_matrix_type full
_refine_ls_number_parameters 134
_refine_ls_number_reflns 2384
_refine_ls_number_restraints 43
_refine_ls_restrained_S_all 0.943
_refine_ls_R_factor_all 0.0550
_refine_ls_R_factor_gt 0.0404
_refine_ls_shift/su_max 0.000
_refine_ls_shift/su_mean 0.000
_refine_ls_structure_factor_coef Fsqd
_refine_ls_weighting_details 'calc w=1/[\s^2^(Fo^2^)+(0.0270P)^2^+0.0000P] where P=(Fo^2^+2Fc^2^)/3'
_refine_ls_weighting_scheme calc
_refine_ls_wR_factor_gt 0.0802
_refine_ls_wR_factor_ref 0.0842
_reflns_number_gt 1919
_reflns_number_total 2384
_reflns_threshold_expression >2sigma(I)
_cod_data_source_file c3dt50769f.cif
_cod_data_source_block Ca_U(VI)_HPO3
_cod_depositor_comments
;
The following automatic conversions were performed:

'_chemical_melting_point' value 'N/A' was changed to '?' - the value
is undefined or not given.

'_symmetry_cell_setting' value
'Monoclinic' changed to 'monoclinic' according to
/home/saulius/struct/CIF-dictionaries/cif_core.dic dictionary named
'cif_core.dic' version 2.4.2 from 2011-04-26.

Automatic conversion script
Id: cif_fix_values 1891 2012-01-12 08:04:46Z andrius 

The following automatic conversions were performed:

'_exptl_crystal_density_meas' value 'N/A' was changed to '?' - the
value is perceived as not measured.

Automatic conversion script
Id: cif_fix_values 3008 2015-01-20 13:52:24Z robertas 
;
_cod_original_sg_symbol_H-M C2
_cod_database_code 7023128

loop_
_symmetry_equiv_pos_as_xyz
'x, y, z'
'-x, y, -z'
'x+1/2, y+1/2, z'
'-x+1/2, y+1/2, -z'

loop_
_atom_site_label
_atom_site_type_symbol
_atom_site_fract_x
_atom_site_fract_y
_atom_site_fract_z
_atom_site_U_iso_or_equiv
_atom_site_adp_type
_atom_site_occupancy
_atom_site_symmetry_multiplicity
_atom_site_calc_flag
_atom_site_refinement_flags
U1 U 0.37579(2) 0.3795 0.12098(6) 0.01068(13) Uani 1 1 d .
Ca1 Ca 0.36270(12) 0.6631(4) -0.3833(3) 0.0165(10) Uani 0.905(4) 1 d P
U2 U 0.36270(12) 0.6631(4) -0.3833(3) 0.0165(10) Uani 0.095(4) 1 d P
P1 P 0.35218(19) -0.1596(5) 0.1164(4) 0.0123(10) Uani 1 1 d .
P2 P 0.3866(2) 0.1945(7) -0.3755(5) 0.0127(9) Uani 1 1 d .
O1 O 0.4534(5) 0.403(3) 0.1392(13) 0.024(3) Uani 1 1 d .
O2 O 0.2993(4) 0.3432(15) 0.1079(12) 0.016(3) Uani 1 1 d U
O3 O 0.3770(4) 0.3364(14) -0.2082(11) 0.013(2) Uani 1 1 d U
O4 O 0.3891(4) 0.0345(13) 0.1185(13) 0.011(2) Uani 1 1 d U
O5 O 0.3597(4) 0.7032(14) -0.0540(12) 0.0116(19) Uani 1 1 d U
O6 O 0.3665(4) -0.2949(14) 0.2886(11) 0.0100(19) Uani 1 1 d U
O7 O 0.3779(4) 0.3375(15) 0.4553(11) 0.016(2) Uani 1 1 d U
O8 O 0.3493(5) 1.001(2) -0.3899(15) 0.018(3) Uani 1 1 d U
O1W O 0.5000 -0.090(3) 0.0000 0.044(5) Uani 1 2 d S
O2W O 0.2595(5) 0.6273(18) -0.4101(16) 0.032(3) Uani 1 1 d .
O3W O 0.4633(5) 0.682(2) -0.3436(15) 0.032(3) Uani 1 1 d .

loop_
_atom_site_aniso_label
_atom_site_aniso_U_11
_atom_site_aniso_U_22
_atom_site_aniso_U_33
_atom_site_aniso_U_23
_atom_site_aniso_U_13
_atom_site_aniso_U_12
U1 0.0243(3) 0.00290(19) 0.00518(17) 0.0001(4) 0.00328(13) -0.0001(5)
Ca1 0.0350(19) 0.0078(16) 0.0071(11) 0.0006(9) 0.0040(9) 0.0001(12)
U2 0.0350(19) 0.0078(16) 0.0071(11) 0.0006(9) 0.0040(9) 0.0001(12)
P1 0.030(2) 0.004(3) 0.0034(14) -0.0003(12) 0.0007(13) 0.0016(16)
P2 0.028(3) 0.0024(19) 0.0077(16) 0.0012(15) 0.0034(16) 0.0020(18)
O1 0.037(6) 0.018(8) 0.017(4) -0.003(6) 0.002(4) 0.004(7)
O2 0.027(5) 0.006(6) 0.013(4) 0.004(4) -0.004(4) 0.001(4)
O3 0.023(4) 0.008(5) 0.008(3) -0.004(3) 0.000(3) 0.001(3)
O4 0.020(6) 0.002(4) 0.010(4) 0.001(3) 0.003(4) 0.001(4)
O5 0.020(4) 0.003(3) 0.012(3) -0.002(3) 0.003(3) -0.001(3)
O6 0.018(4) 0.003(3) 0.009(3) 0.000(3) 0.003(3) 0.002(3)
O7 0.018(3) 0.014(3) 0.015(3) 0.0036(18) 0.0008(18) -0.0005(18)
O8 0.028(4) 0.010(4) 0.015(4) 0.003(4) 0.002(3) -0.007(4)
O1W 0.065(12) 0.007(13) 0.060(10) 0.000 0.005(9) 0.000
O2W 0.034(7) 0.025(6) 0.037(6) -0.003(5) 0.005(5) 0.002(5)
O3W 0.025(7) 0.048(8) 0.024(6) 0.000(6) 0.010(5) 0.016(6)

loop_
_atom_type_symbol
_atom_type_description
_atom_type_scat_dispersion_real
_atom_type_scat_dispersion_imag
_atom_type_scat_source
O O 0.0106 0.0060 'International Tables Vol C Tables 4.2.6.8 and 6.1.1.4'
H H 0.0000 0.0000 'International Tables Vol C Tables 4.2.6.8 and 6.1.1.4'
P P 0.1023 0.0942 'International Tables Vol C Tables 4.2.6.8 and 6.1.1.4'
Ca Ca 0.2262 0.3064 'International Tables Vol C Tables 4.2.6.8 and 6.1.1.4'
U U -9.6767 9.6646 'International Tables Vol C Tables 4.2.6.8 and 6.1.1.4'

loop_
_geom_angle_atom_site_label_1
_geom_angle_atom_site_label_2
_geom_angle_atom_site_label_3
_geom_angle
_geom_angle_site_symmetry_1
_geom_angle_site_symmetry_3
O2 U1 O1 177.0(7) . .
O2 U1 O4 89.8(4) . .
O1 U1 O4 87.4(7) . .
O2 U1 O3 91.5(4) . .
O1 U1 O3 89.3(4) . .
O4 U1 O3 81.9(3) . .
O2 U1 O7 88.5(4) . .
O1 U1 O7 90.0(4) . .
O4 U1 O7 84.2(3) . .
O3 U1 O7 166.1(3) . .
O2 U1 O6 91.1(4) . 1_565
O1 U1 O6 90.8(6) . 1_565
O4 U1 O6 152.1(3) . 1_565
O3 U1 O6 126.0(3) . 1_565
O7 U1 O6 67.9(3) . 1_565
O2 U1 O5 89.2(4) . .
O1 U1 O5 93.8(6) . .
O4 U1 O5 150.0(3) . .
O3 U1 O5 68.2(3) . .
O7 U1 O5 125.7(3) . .
O6 U1 O5 57.9(3) 1_565 .
O2 U1 P1 87.9(3) . 1_565
O1 U1 P1 95.0(6) . 1_565
O4 U1 P1 177.4(3) . 1_565
O3 U1 P1 97.3(2) . 1_565
O7 U1 P1 96.6(3) . 1_565
O6 U1 P1 29.0(2) 1_565 1_565
O5 U1 P1 29.1(2) . 1_565
O2 U1 U2 87.9(3) . 1_556
O1 U1 U2 92.5(4) . 1_556
O4 U1 U2 119.5(2) . 1_556
O3 U1 U2 158.6(2) . 1_556
O7 U1 U2 35.3(2) . 1_556
O6 U1 U2 32.7(2) 1_565 1_556
O5 U1 U2 90.5(2) . 1_556
P1 U1 U2 61.33(7) 1_565 1_556
O2 U1 Ca1 87.9(3) . 1_556
O1 U1 Ca1 92.5(4) . 1_556
O4 U1 Ca1 119.5(2) . 1_556
O3 U1 Ca1 158.6(2) . 1_556
O7 U1 Ca1 35.3(2) . 1_556
O6 U1 Ca1 32.7(2) 1_565 1_556
O5 U1 Ca1 90.5(2) . 1_556
P1 U1 Ca1 61.33(7) 1_565 1_556
U2 U1 Ca1 0.00(7) 1_556 1_556
O2 U1 Ca1 91.0(3) . .
O1 U1 Ca1 91.4(4) . .
O4 U1 Ca1 117.3(2) . .
O3 U1 Ca1 35.4(2) . .
O7 U1 Ca1 158.5(2) . .
O6 U1 Ca1 90.6(2) 1_565 .
O5 U1 Ca1 32.8(2) . .
P1 U1 Ca1 61.88(7) 1_565 .
U2 U1 Ca1 123.20(7) 1_556 .
Ca1 U1 Ca1 123.20(7) 1_556 .
O8 Ca1 O3W 94.7(5) . .
O8 Ca1 O6 83.0(4) . 1_564
O3W Ca1 O6 89.7(4) . 1_564
O8 Ca1 O5 83.8(4) . .
O3W Ca1 O5 89.1(4) . .
O6 Ca1 O5 166.6(3) 1_564 .
O8 Ca1 O2W 88.0(4) . .
O3W Ca1 O2W 176.4(4) . .
O6 Ca1 O2W 93.0(4) 1_564 .
O5 Ca1 O2W 88.8(4) . .
O8 Ca1 O7 151.4(4) . 1_554
O3W Ca1 O7 85.7(4) . 1_554
O6 Ca1 O7 68.4(3) 1_564 1_554
O5 Ca1 O7 124.8(3) . 1_554
O2W Ca1 O7 93.1(4) . 1_554
O8 Ca1 O3 151.7(4) . .
O3W Ca1 O3 84.1(4) . .
O6 Ca1 O3 125.2(3) 1_564 .
O5 Ca1 O3 67.9(3) . .
O2W Ca1 O3 92.4(4) . .
O7 Ca1 O3 56.9(3) 1_554 .
O8 Ca1 P2 177.8(3) . .
O3W Ca1 P2 83.1(4) . .
O6 Ca1 P2 96.5(3) 1_564 .
O5 Ca1 P2 96.5(3) . .
O2W Ca1 P2 94.2(3) . .
O7 Ca1 P2 28.3(2) 1_554 .
O3 Ca1 P2 28.7(2) . .
O8 Ca1 P2 16.6(3) . 1_565
O3W Ca1 P2 78.1(4) . 1_565
O6 Ca1 P2 83.1(2) 1_564 1_565
O5 Ca1 P2 83.7(2) . 1_565
O2W Ca1 P2 104.6(3) . 1_565
O7 Ca1 P2 147.2(2) 1_554 1_565
O3 Ca1 P2 146.6(2) . 1_565
P2 Ca1 P2 161.23(16) . 1_565
O8 Ca1 U1 117.9(3) . 1_554
O3W Ca1 U1 89.1(3) . 1_554
O6 Ca1 U1 35.0(2) 1_564 1_554
O5 Ca1 U1 158.3(3) . 1_554
O2W Ca1 U1 91.7(3) . 1_554
O7 Ca1 U1 33.5(2) 1_554 1_554
O3 Ca1 U1 90.4(2) . 1_554
P2 Ca1 U1 61.75(8) . 1_554
P2 Ca1 U1 117.11(8) 1_565 1_554
O8 Ca1 U1 118.9(3) . .
O3W Ca1 U1 85.2(3) . .
O6 Ca1 U1 157.9(3) 1_564 .
O5 Ca1 U1 35.1(2) . .
O2W Ca1 U1 91.4(3) . .
O7 Ca1 U1 89.7(2) 1_554 .
O3 Ca1 U1 32.81(19) . .
P2 Ca1 U1 61.46(8) . .
P2 Ca1 U1 116.73(8) 1_565 .
U1 Ca1 U1 123.20(7) 1_554 .
O6 P1 O5 104.1(5) . 1_545
O6 P1 O4 113.8(5) . .
O5 P1 O4 114.1(5) 1_545 .
O6 P1 U1 52.1(3) . 1_545
O5 P1 U1 52.5(4) 1_545 1_545
O4 P1 U1 136.7(4) . 1_545
O7 P2 O3 101.6(5) 1_554 .
O7 P2 O8 115.5(6) 1_554 1_545
O3 P2 O8 116.5(6) . 1_545
O7 P2 Ca1 50.4(4) 1_554 .
O3 P2 Ca1 51.3(4) . .
O8 P2 Ca1 136.4(5) 1_545 .
O7 P2 Ca1 126.4(4) 1_554 1_545
O3 P2 Ca1 125.8(4) . 1_545
O8 P2 Ca1 24.8(5) 1_545 1_545
Ca1 P2 Ca1 161.23(16) . 1_545
P2 O3 U1 148.1(6) . .
P2 O3 Ca1 100.0(4) . .
U1 O3 Ca1 111.8(4) . .
P1 O4 U1 139.1(6) . .
P1 O5 Ca1 149.4(6) 1_565 .
P1 O5 U1 98.4(4) 1_565 .
Ca1 O5 U1 112.2(4) . .
P1 O6 U2 146.6(6) . 1_546
P1 O6 Ca1 146.6(6) . 1_546
U2 O6 Ca1 0.00(16) 1_546 1_546
P1 O6 U1 98.9(4) . 1_545
U2 O6 U1 112.3(4) 1_546 1_545
Ca1 O6 U1 112.3(4) 1_546 1_545
P2 O7 U1 147.4(6) 1_556 .
P2 O7 Ca1 101.4(4) 1_556 1_556
U1 O7 Ca1 111.2(4) . 1_556
P2 O7 U2 101.4(4) 1_556 1_556
U1 O7 U2 111.2(4) . 1_556
Ca1 O7 U2 0.00(14) 1_556 1_556
P2 O8 Ca1 138.6(7) 1_565 .

loop_
_geom_bond_atom_site_label_1
_geom_bond_atom_site_label_2
_geom_bond_distance
_geom_bond_site_symmetry_2
U1 O2 1.759(10) .
U1 O1 1.776(11) .
U1 O4 2.304(9) .
U1 O3 2.335(8) .
U1 O7 2.363(8) .
U1 O6 2.474(9) 1_565
U1 O5 2.483(9) .
U1 P1 3.098(4) 1_565
U1 U2 3.992(2) 1_556
U1 Ca1 3.992(2) 1_556
U1 Ca1 4.001(2) .
Ca1 O8 2.259(14) .
Ca1 O3W 2.298(11) .
Ca1 O6 2.332(8) 1_564
Ca1 O5 2.338(9) .
Ca1 O2W 2.363(12) .
Ca1 O7 2.474(10) 1_554
Ca1 O3 2.497(9) .
Ca1 P2 3.149(6) .
Ca1 P2 3.559(6) 1_565
Ca1 U1 3.992(2) 1_554
P1 O6 1.519(9) .
P1 O5 1.524(9) 1_545
P1 O4 1.537(10) .
P1 U1 3.098(4) 1_545
P2 O7 1.520(9) 1_554
P2 O3 1.535(9) .
P2 O8 1.536(13) 1_545
P2 Ca1 3.559(6) 1_545
O5 P1 1.524(9) 1_565
O6 U2 2.332(8) 1_546
O6 Ca1 2.332(8) 1_546
O6 U1 2.474(9) 1_545
O7 P2 1.520(9) 1_556
O7 Ca1 2.474(10) 1_556
O7 U2 2.474(10) 1_556
O8 P2 1.536(13) 1_565
